data_7243829
loop_
_publ_author_name
'Khan, Arshad'
'Usman, Rabia'
'Li, Rongrong'
'Hajji, Melek'
'Tang, Haiming'
'Ma, Di'

_publ_section_title
;
 Polycyclic motif engineering in cyanostilbene-based donors towards highly
 efficient modulable emission properties in two-component systems
;
_journal_issue 47
_journal_name_full CrystEngComm
_journal_page_first 8462
_journal_page_last 8470
_journal_paper_doi 10.1039/D1CE00959A
_journal_volume 23
_journal_year 2021
_chemical_formula_sum 'C29 H18 N3'
_chemical_formula_weight 408.46
_space_group_crystal_system monoclinic
_space_group_IT_number 14
_space_group_name_Hall '-P 2yn'
_space_group_name_H-M_alt 'P 1 21/n 1'
_atom_sites_solution_hydrogens geom
_audit_creation_method SHELXL-2014/7
_audit_update_record
;
2021-02-20 deposited with the CCDC.	2021-10-28 downloaded from the CCDC.
;
_cell_angle_alpha 90
_cell_angle_beta 98.44(3)
_cell_angle_gamma 90
_cell_formula_units_Z 4
_cell_length_a 14.271(3)
_cell_length_b 10.228(2)
_cell_length_c 14.842(3)
_cell_measurement_reflns_used 25
_cell_measurement_temperature 293(2)
_cell_measurement_theta_max 13
_cell_measurement_theta_min 9
_cell_volume 2142.9(8)
_computing_structure_refinement 'SHELXL-2014/7 (Sheldrick, 2014)'
_diffrn_ambient_temperature 293(2)
_diffrn_measured_fraction_theta_full 1.000
_diffrn_measured_fraction_theta_max 0.998
_diffrn_measurement_device_type 'Nonius CAD4'
_diffrn_measurement_method \w/2\q
_diffrn_radiation_type MoK\a
_diffrn_radiation_wavelength 0.71073
_diffrn_reflns_av_R_equivalents 0.0614
_diffrn_reflns_av_unetI/netI 0.0607
_diffrn_reflns_Laue_measured_fraction_full 1.000
_diffrn_reflns_Laue_measured_fraction_max 0.998
_diffrn_reflns_limit_h_max 17
_diffrn_reflns_limit_h_min 0
_diffrn_reflns_limit_k_max 12
_diffrn_reflns_limit_k_min 0
_diffrn_reflns_limit_l_max 17
_diffrn_reflns_limit_l_min -17
_diffrn_reflns_number 4100
_diffrn_reflns_point_group_measured_fraction_full 1.000
_diffrn_reflns_point_group_measured_fraction_max 0.998
_diffrn_reflns_theta_full 25.242
_diffrn_reflns_theta_max 25.379
_diffrn_reflns_theta_min 1.849
_diffrn_standards_decay_% 1
_diffrn_standards_interval_count 200
_diffrn_standards_interval_time 2h
_diffrn_standards_number 3
_exptl_absorpt_coefficient_mu 0.075
_exptl_absorpt_correction_T_max 0.9889
_exptl_absorpt_correction_T_min 0.9778
_exptl_absorpt_correction_type psi-scan
_exptl_absorpt_process_details '(North, Phillips & Mathews,1968)'
_exptl_crystal_colour red
_exptl_crystal_density_diffrn 1.266
_exptl_crystal_description block
_exptl_crystal_F_000 852
_exptl_crystal_size_max 0.300
_exptl_crystal_size_mid 0.200
_exptl_crystal_size_min 0.100
_refine_diff_density_max 0.170
_refine_diff_density_min -0.131
_refine_diff_density_rms 0.039
_refine_ls_extinction_method none
_refine_ls_goodness_of_fit_ref 1.005
_refine_ls_hydrogen_treatment constr
_refine_ls_matrix_type full
_refine_ls_number_parameters 289
_refine_ls_number_reflns 3934
_refine_ls_number_restraints 0
_refine_ls_restrained_S_all 1.005
_refine_ls_R_factor_all 0.1224
_refine_ls_R_factor_gt 0.0590
_refine_ls_shift/su_max 0.000
_refine_ls_shift/su_mean 0.000
_refine_ls_structure_factor_coef Fsqd
_refine_ls_weighting_details 'w=1/[\s^2^(Fo^2^)+(0.0800P)^2^] where P=(Fo^2^+2Fc^2^)/3'
_refine_ls_weighting_scheme calc
_refine_ls_wR_factor_gt 0.1352
_refine_ls_wR_factor_ref 0.1699
_reflns_Friedel_coverage 0.000
_reflns_number_gt 2134
_reflns_number_total 3934
_reflns_threshold_expression 'I > 2\s(I)'
_cod_data_source_file d1ce00959a2.cif
_cod_data_source_block X_CCDC1
_cod_depositor_comments 'Adding full bibliography for 7243827--7243829.cif.'
_cod_original_sg_symbol_H-M 'P 21/n'
_cod_database_code 7243829
_shelx_shelxl_version_number 2014/7
_shelx_space_group_comment
;
The symmetry employed for this shelxl refinement is uniquely defined
by the following loop, which should always be used as a source of
symmetry information in preference to the above space-group names.
They are only intended as comments.
;
_shelx_estimated_absorpt_t_min 0.978
_shelx_estimated_absorpt_t_max 0.993

loop_
_space_group_symop_operation_xyz
'x, y, z'
'-x+1/2, y+1/2, -z+1/2'
'-x, -y, -z'
'x-1/2, -y-1/2, z-1/2'

loop_
_atom_site_label
_atom_site_type_symbol
_atom_site_fract_x
_atom_site_fract_y
_atom_site_fract_z
_atom_site_U_iso_or_equiv
_atom_site_adp_type
_atom_site_occupancy
_atom_site_site_symmetry_order
_atom_site_calc_flag
_atom_site_refinement_flags_posn
_atom_site_refinement_flags_adp
_atom_site_refinement_flags_occupancy
_atom_site_disorder_assembly
_atom_site_disorder_group
C1 C 0.11944(19) 0.1597(2) 0.37178(15) 0.0497(6) Uani 1 1 d . . . . .
N1 N 0.1883(2) -0.1488(3) 0.27900(16) 0.0851(9) Uani 1 1 d . . . . .
C2 C 0.0334(2) 0.1688(2) 0.40801(17) 0.0530(7) Uani 1 1 d . . . . .
N2 N 0.2081(2) 0.4432(3) 0.7019(2) 0.1130(11) Uani 1 1 d . . . . .
C3 C -0.0566(2) 0.1802(3) 0.3525(2) 0.0669(8) Uani 1 1 d . . . . .
H3A H -0.0601 0.1832 0.2895 0.080 Uiso 1 1 calc R U . . .
N3 N -0.0505(3) 0.4870(3) 0.7542(2) 0.1148(12) Uani 1 1 d . . . . .
C4 C -0.1378(2) 0.1868(3) 0.3910(3) 0.0793(10) Uani 1 1 d . . . . .
H4A H -0.1959 0.1946 0.3538 0.095 Uiso 1 1 calc R U . . .
C5 C -0.1346(3) 0.1818(3) 0.4857(3) 0.0822(10) Uani 1 1 d . . . . .
H5A H -0.1905 0.1865 0.5109 0.099 Uiso 1 1 calc R U . . .
C6 C -0.0517(2) 0.1704(3) 0.5401(2) 0.0714(9) Uani 1 1 d . . . . .
H6A H -0.0508 0.1673 0.6028 0.086 Uiso 1 1 calc R U . . .
C7 C 0.0346(2) 0.1631(3) 0.50432(18) 0.0566(7) Uani 1 1 d . . . . .
C8 C 0.1207(2) 0.1497(3) 0.56048(18) 0.0622(8) Uani 1 1 d . . . . .
H8A H 0.1214 0.1469 0.6232 0.075 Uiso 1 1 calc R U . . .
C9 C 0.2054(2) 0.1403(2) 0.52647(16) 0.0556(7) Uani 1 1 d . . . . .
C10 C 0.2933(3) 0.1243(3) 0.58512(19) 0.0736(9) Uani 1 1 d . . . . .
H10A H 0.2937 0.1212 0.6478 0.088 Uiso 1 1 calc R U . . .
C11 C 0.3755(3) 0.1135(3) 0.5515(2) 0.0817(10) Uani 1 1 d . . . . .
H11A H 0.4319 0.1027 0.5909 0.098 Uiso 1 1 calc R U . . .
C12 C 0.3762(2) 0.1184(3) 0.4574(2) 0.0746(9) Uani 1 1 d . . . . .
H12A H 0.4334 0.1109 0.4349 0.089 Uiso 1 1 calc R U . . .
C13 C 0.2948(2) 0.1341(3) 0.39854(19) 0.0621(8) Uani 1 1 d . . . . .
H13A H 0.2972 0.1377 0.3363 0.075 Uiso 1 1 calc R U . . .
C14 C 0.20585(19) 0.1452(2) 0.43045(16) 0.0512(7) Uani 1 1 d . . . . .
C15 C 0.11625(19) 0.1688(3) 0.27233(16) 0.0561(7) Uani 1 1 d . . . . .
H15A H 0.0953 0.2483 0.2463 0.067 Uiso 1 1 calc R U . . .
C16 C 0.13929(17) 0.0787(3) 0.21482(16) 0.0491(6) Uani 1 1 d . . . . .
C17 C 0.1674(2) -0.0474(3) 0.25121(17) 0.0591(7) Uani 1 1 d . . . . .
C18 C 0.13374(17) 0.0951(3) 0.11545(15) 0.0485(6) Uani 1 1 d . . . . .
C19 C 0.1325(2) -0.0117(3) 0.05807(17) 0.0618(8) Uani 1 1 d . . . . .
H19A H 0.1398 -0.0952 0.0830 0.074 Uiso 1 1 calc R U . . .
C20 C 0.1208(2) 0.0028(3) -0.03540(18) 0.0684(8) Uani 1 1 d . . . . .
H20A H 0.1194 -0.0712 -0.0720 0.082 Uiso 1 1 calc R U . . .
C21 C 0.11101(19) 0.1240(3) -0.07559(17) 0.0599(8) Uani 1 1 d . . . . .
C22 C 0.11472(18) 0.2306(3) -0.01825(17) 0.0600(8) Uani 1 1 d . . . . .
H22A H 0.1095 0.3139 -0.0436 0.072 Uiso 1 1 calc R U . . .
C23 C 0.12599(19) 0.2183(3) 0.07568(17) 0.0561(7) Uani 1 1 d . . . . .
H23A H 0.1284 0.2925 0.1121 0.067 Uiso 1 1 calc R U . . .
C24 C 0.0948(2) 0.1401(3) -0.17728(17) 0.0865(11) Uani 1 1 d . . . . .
H24A H 0.0899 0.2314 -0.1922 0.130 Uiso 1 1 calc R U . . .
H24B H 0.1470 0.1027 -0.2024 0.130 Uiso 1 1 calc R U . . .
H24C H 0.0373 0.0964 -0.2022 0.130 Uiso 1 1 calc R U . . .
C25 C 0.0931(2) 0.4886(3) 0.48177(19) 0.0738(9) Uani 1 1 d . . . . .
H25A H 0.1552 0.4806 0.4702 0.089 Uiso 1 1 calc R U . . .
C26 C 0.0730(3) 0.4833(3) 0.57053(19) 0.0720(9) Uani 1 1 d . . . . .
C27 C -0.0198(3) 0.4942(3) 0.58888(19) 0.0694(8) Uani 1 1 d . . . . .
C28 C 0.1493(3) 0.4618(3) 0.6436(2) 0.0845(10) Uani 1 1 d . . . . .
C29 C -0.0376(3) 0.4887(3) 0.6809(2) 0.0813(10) Uani 1 1 d . . . . .

loop_
_atom_site_aniso_label
_atom_site_aniso_U_11
_atom_site_aniso_U_22
_atom_site_aniso_U_33
_atom_site_aniso_U_23
_atom_site_aniso_U_13
_atom_site_aniso_U_12
C1 0.0658(18) 0.0439(15) 0.0365(13) -0.0035(11) -0.0022(13) -0.0023(13)
N1 0.123(2) 0.0750(19) 0.0536(15) -0.0016(14) 0.0000(15) 0.0204(17)
C2 0.0656(18) 0.0423(15) 0.0498(16) -0.0077(12) 0.0044(14) -0.0046(13)
N2 0.136(3) 0.119(3) 0.0709(19) 0.0020(19) -0.0287(19) 0.000(2)
C3 0.069(2) 0.0593(19) 0.0686(19) -0.0134(15) -0.0038(17) 0.0001(16)
N3 0.162(3) 0.125(3) 0.0566(18) 0.0020(18) 0.0128(19) -0.007(2)
C4 0.062(2) 0.062(2) 0.109(3) -0.0172(19) -0.001(2) -0.0018(16)
C5 0.082(3) 0.067(2) 0.102(3) -0.018(2) 0.029(2) -0.0070(19)
C6 0.090(2) 0.0525(18) 0.076(2) -0.0124(16) 0.0270(19) -0.0086(17)
C7 0.075(2) 0.0454(16) 0.0512(16) -0.0071(13) 0.0155(15) -0.0079(14)
C8 0.095(2) 0.0530(17) 0.0383(14) -0.0034(12) 0.0077(15) -0.0076(16)
C9 0.076(2) 0.0484(16) 0.0393(14) 0.0008(12) -0.0012(14) -0.0051(14)
C10 0.094(3) 0.074(2) 0.0458(17) 0.0036(15) -0.0106(17) -0.0022(19)
C11 0.085(3) 0.084(2) 0.066(2) 0.0032(18) -0.0214(19) 0.001(2)
C12 0.065(2) 0.079(2) 0.076(2) 0.0002(17) -0.0044(17) -0.0050(17)
C13 0.068(2) 0.0645(19) 0.0516(16) -0.0013(14) 0.0010(15) -0.0081(15)
C14 0.0637(18) 0.0467(16) 0.0407(14) 0.0021(11) -0.0004(13) -0.0048(13)
C15 0.0719(19) 0.0545(16) 0.0387(14) 0.0034(13) -0.0030(13) 0.0032(14)
C16 0.0496(15) 0.0573(17) 0.0377(13) 0.0003(12) -0.0022(11) -0.0006(13)
C17 0.075(2) 0.0601(19) 0.0399(15) -0.0018(14) 0.0016(13) 0.0095(16)
C18 0.0490(15) 0.0569(17) 0.0363(13) -0.0003(12) -0.0045(11) -0.0010(13)
C19 0.076(2) 0.0611(18) 0.0454(16) 0.0003(13) 0.0003(14) 0.0031(15)
C20 0.085(2) 0.073(2) 0.0443(16) -0.0088(15) 0.0014(15) -0.0037(17)
C21 0.0574(18) 0.078(2) 0.0398(15) 0.0067(15) -0.0069(12) -0.0044(15)
C22 0.0635(19) 0.0650(19) 0.0478(17) 0.0120(14) -0.0044(13) -0.0016(15)
C23 0.0661(18) 0.0586(17) 0.0409(15) -0.0002(13) -0.0013(13) -0.0050(14)
C24 0.094(2) 0.117(3) 0.0424(16) 0.0074(17) -0.0084(15) -0.005(2)
C25 0.101(2) 0.062(2) 0.0529(18) -0.0043(14) -0.0055(17) -0.0086(17)
C26 0.114(3) 0.0475(17) 0.0455(17) -0.0025(13) -0.0193(17) -0.0115(18)
C27 0.104(3) 0.0524(18) 0.0475(18) -0.0026(13) -0.0046(17) -0.0089(18)
C28 0.113(3) 0.079(2) 0.0534(19) -0.0008(17) -0.0159(19) -0.005(2)
C29 0.120(3) 0.068(2) 0.0511(19) -0.0026(16) -0.0008(19) -0.0079(19)

loop_
_atom_type_symbol
_atom_type_description
_atom_type_scat_dispersion_real
_atom_type_scat_dispersion_imag
_atom_type_scat_source
C C 0.0033 0.0016 'International Tables Vol C Tables 4.2.6.8 and 6.1.1.4'
H H 0.0000 0.0000 'International Tables Vol C Tables 4.2.6.8 and 6.1.1.4'
N N 0.0061 0.0033 'International Tables Vol C Tables 4.2.6.8 and 6.1.1.4'

loop_
_geom_angle_atom_site_label_1
_geom_angle_atom_site_label_2
_geom_angle_atom_site_label_3
_geom_angle
_geom_angle_site_symmetry_1
_geom_angle_site_symmetry_3
_geom_angle_publ_flag
C14 C1 C2 120.1(2) . . ?
C14 C1 C15 121.4(2) . . ?
C2 C1 C15 118.4(2) . . ?
C1 C2 C3 123.0(2) . . ?
C1 C2 C7 119.6(2) . . ?
C3 C2 C7 117.3(3) . . ?
C4 C3 C2 120.6(3) . . ?
C4 C3 H3A 119.7 . . ?
C2 C3 H3A 119.7 . . ?
C3 C4 C5 120.9(3) . . ?
C3 C4 H4A 119.5 . . ?
C5 C4 H4A 119.5 . . ?
C6 C5 C4 120.3(3) . . ?
C6 C5 H5A 119.8 . . ?
C4 C5 H5A 119.8 . . ?
C5 C6 C7 121.4(3) . . ?
C5 C6 H6A 119.3 . . ?
C7 C6 H6A 119.3 . . ?
C8 C7 C6 121.6(3) . . ?
C8 C7 C2 119.0(3) . . ?
C6 C7 C2 119.4(3) . . ?
C9 C8 C7 122.3(2) . . ?
C9 C8 H8A 118.9 . . ?
C7 C8 H8A 118.9 . . ?
C8 C9 C14 119.7(2) . . ?
C8 C9 C10 121.5(3) . . ?
C14 C9 C10 118.8(3) . . ?
C11 C10 C9 121.3(3) . . ?
C11 C10 H10A 119.4 . . ?
C9 C10 H10A 119.4 . . ?
C10 C11 C12 120.2(3) . . ?
C10 C11 H11A 119.9 . . ?
C12 C11 H11A 119.9 . . ?
C13 C12 C11 121.1(3) . . ?
C13 C12 H12A 119.5 . . ?
C11 C12 H12A 119.5 . . ?
C12 C13 C14 121.1(3) . . ?
C12 C13 H13A 119.5 . . ?
C14 C13 H13A 119.5 . . ?
C1 C14 C13 123.0(2) . . ?
C1 C14 C9 119.3(2) . . ?
C13 C14 C9 117.7(2) . . ?
C16 C15 C1 128.7(2) . . ?
C16 C15 H15A 115.7 . . ?
C1 C15 H15A 115.7 . . ?
C15 C16 C17 117.6(2) . . ?
C15 C16 C18 125.5(2) . . ?
C17 C16 C18 116.8(2) . . ?
N1 C17 C16 178.6(3) . . ?
C19 C18 C23 117.5(2) . . ?
C19 C18 C16 121.3(2) . . ?
C23 C18 C16 121.1(2) . . ?
C20 C19 C18 121.5(3) . . ?
C20 C19 H19A 119.3 . . ?
C18 C19 H19A 119.3 . . ?
C21 C20 C19 121.6(3) . . ?
C21 C20 H20A 119.2 . . ?
C19 C20 H20A 119.2 . . ?
C20 C21 C22 116.9(2) . . ?
C20 C21 C24 121.7(3) . . ?
C22 C21 C24 121.3(3) . . ?
C21 C22 C23 122.5(3) . . ?
C21 C22 H22A 118.8 . . ?
C23 C22 H22A 118.8 . . ?
C22 C23 C18 120.0(2) . . ?
C22 C23 H23A 120.0 . . ?
C18 C23 H23A 120.0 . . ?
C21 C24 H24A 109.5 . . ?
C21 C24 H24B 109.5 . . ?
H24A C24 H24B 109.5 . . ?
C21 C24 H24C 109.5 . . ?
H24A C24 H24C 109.5 . . ?
H24B C24 H24C 109.5 . . ?
C27 C25 C26 119.0(3) 3_566 . ?
C27 C25 H25A 120.5 3_566 . ?
C26 C25 H25A 120.5 . . ?
C25 C26 C27 121.1(3) . . ?
C25 C26 C28 118.8(4) . . ?
C27 C26 C28 120.0(3) . . ?
C25 C27 C26 119.9(3) 3_566 . ?
C25 C27 C29 120.7(4) 3_566 . ?
C26 C27 C29 119.4(3) . . ?
N2 C28 C26 178.6(4) . . ?
N3 C29 C27 178.4(4) . . ?

loop_
_geom_bond_atom_site_label_1
_geom_bond_atom_site_label_2
_geom_bond_distance
_geom_bond_site_symmetry_2
_geom_bond_publ_flag
C1 C14 1.409(3) . ?
C1 C2 1.414(3) . ?
C1 C15 1.473(3) . ?
N1 C17 1.140(3) . ?
C2 C3 1.425(4) . ?
C2 C7 1.428(4) . ?
N2 C28 1.130(4) . ?
C3 C4 1.367(4) . ?
C3 H3A 0.9300 . ?
N3 C29 1.130(4) . ?
C4 C5 1.401(4) . ?
C4 H4A 0.9300 . ?
C5 C6 1.335(4) . ?
C5 H5A 0.9300 . ?
C6 C7 1.413(4) . ?
C6 H6A 0.9300 . ?
C7 C8 1.387(4) . ?
C8 C9 1.380(4) . ?
C8 H8A 0.9300 . ?
C9 C14 1.427(3) . ?
C9 C10 1.427(4) . ?
C10 C11 1.345(4) . ?
C10 H10A 0.9300 . ?
C11 C12 1.399(4) . ?
C11 H11A 0.9300 . ?
C12 C13 1.357(4) . ?
C12 H12A 0.9300 . ?
C13 C14 1.424(4) . ?
C13 H13A 0.9300 . ?
C15 C16 1.330(3) . ?
C15 H15A 0.9300 . ?
C16 C17 1.432(4) . ?
C16 C18 1.475(3) . ?
C18 C19 1.384(3) . ?
C18 C23 1.389(3) . ?
C19 C20 1.381(3) . ?
C19 H19A 0.9300 . ?
C20 C21 1.373(4) . ?
C20 H20A 0.9300 . ?
C21 C22 1.380(4) . ?
C21 C24 1.502(4) . ?
C22 C23 1.385(3) . ?
C22 H22A 0.9300 . ?
C23 H23A 0.9300 . ?
C24 H24A 0.9600 . ?
C24 H24B 0.9600 . ?
C24 H24C 0.9600 . ?
C25 C27 1.380(4) 3_566 ?
C25 C26 1.390(4) . ?
C25 H25A 0.9300 . ?
C26 C27 1.394(4) . ?
C26 C28 1.437(4) . ?
C27 C25 1.380(4) 3_566 ?
C27 C29 1.427(4) . ?

loop_
_geom_torsion_atom_site_label_1
_geom_torsion_atom_site_label_2
_geom_torsion_atom_site_label_3
_geom_torsion_atom_site_label_4
_geom_torsion
_geom_torsion_site_symmetry_1
_geom_torsion_site_symmetry_2
_geom_torsion_site_symmetry_3
_geom_torsion_site_symmetry_4
_geom_torsion_publ_flag
C14 C1 C2 C3 -178.4(2) . . . . ?
C15 C1 C2 C3 3.1(4) . . . . ?
C14 C1 C2 C7 -0.1(4) . . . . ?
C15 C1 C2 C7 -178.7(2) . . . . ?
C1 C2 C3 C4 179.0(3) . . . . ?
C7 C2 C3 C4 0.7(4) . . . . ?
C2 C3 C4 C5 -0.3(4) . . . . ?
C3 C4 C5 C6 -0.1(5) . . . . ?
C4 C5 C6 C7 0.0(5) . . . . ?
C5 C6 C7 C8 -179.2(3) . . . . ?
C5 C6 C7 C2 0.5(4) . . . . ?
C1 C2 C7 C8 0.5(4) . . . . ?
C3 C2 C7 C8 178.9(2) . . . . ?
C1 C2 C7 C6 -179.1(2) . . . . ?
C3 C2 C7 C6 -0.8(4) . . . . ?
C6 C7 C8 C9 179.0(2) . . . . ?
C2 C7 C8 C9 -0.7(4) . . . . ?
C7 C8 C9 C14 0.4(4) . . . . ?
C7 C8 C9 C10 -178.9(3) . . . . ?
C8 C9 C10 C11 179.1(3) . . . . ?
C14 C9 C10 C11 -0.2(4) . . . . ?
C9 C10 C11 C12 0.3(5) . . . . ?
C10 C11 C12 C13 0.0(5) . . . . ?
C11 C12 C13 C14 -0.4(4) . . . . ?
C2 C1 C14 C13 179.4(2) . . . . ?
C15 C1 C14 C13 -2.1(4) . . . . ?
C2 C1 C14 C9 -0.2(4) . . . . ?
C15 C1 C14 C9 178.3(2) . . . . ?
C12 C13 C14 C1 -179.0(2) . . . . ?
C12 C13 C14 C9 0.5(4) . . . . ?
C8 C9 C14 C1 0.1(4) . . . . ?
C10 C9 C14 C1 179.4(2) . . . . ?
C8 C9 C14 C13 -179.5(2) . . . . ?
C10 C9 C14 C13 -0.3(4) . . . . ?
C14 C1 C15 C16 65.3(4) . . . . ?
C2 C1 C15 C16 -116.2(3) . . . . ?
C1 C15 C16 C17 3.1(4) . . . . ?
C1 C15 C16 C18 179.7(2) . . . . ?
C15 C16 C18 C19 -161.2(3) . . . . ?
C17 C16 C18 C19 15.4(4) . . . . ?
C15 C16 C18 C23 16.4(4) . . . . ?
C17 C16 C18 C23 -167.0(2) . . . . ?
C23 C18 C19 C20 -2.2(4) . . . . ?
C16 C18 C19 C20 175.5(2) . . . . ?
C18 C19 C20 C21 0.9(4) . . . . ?
C19 C20 C21 C22 0.8(4) . . . . ?
C19 C20 C21 C24 -177.9(3) . . . . ?
C20 C21 C22 C23 -1.2(4) . . . . ?
C24 C21 C22 C23 177.5(3) . . . . ?
C21 C22 C23 C18 -0.2(4) . . . . ?
C19 C18 C23 C22 1.9(4) . . . . ?
C16 C18 C23 C22 -175.8(2) . . . . ?
C27 C25 C26 C27 0.5(5) 3_566 . . . ?
C27 C25 C26 C28 178.3(3) 3_566 . . . ?
C25 C26 C27 C25 -0.5(5) . . . 3_566 ?
C28 C26 C27 C25 -178.3(3) . . . 3_566 ?
C25 C26 C27 C29 -179.9(3) . . . . ?
C28 C26 C27 C29 2.3(4) . . . . ?
